data_4109442
loop_
_publ_author_name
'Wen-Jian Qian'
'Wan-Guo Wei'
'Yong-Xia Zhang'
'Zhu-Jun Yao'

_publ_section_title
;
 Total Synthesis, Assignment of Absolute Stereochemistry, and Structural
 Revision of Chlorofusin
;
_journal_name_full 'Journal of the American Chemical Society'
_journal_page_first 6400
_journal_page_last 6401
_journal_paper_doi 10.1021/ja072225g
_journal_volume 129
_journal_year 2007
_chemical_formula_sum 'C25 H24 Cl N3 O11'
_chemical_formula_weight 577.92
_chemical_name_systematic
; 
 ? 
;
_space_group_IT_number 2
_symmetry_cell_setting triclinic
_symmetry_space_group_name_Hall '-P 1'
_symmetry_space_group_name_H-M 'P -1'
_atom_sites_solution_hydrogens geom
_atom_sites_solution_primary direct
_atom_sites_solution_secondary difmap
_audit_creation_method SHELXL-97
_cell_angle_alpha 83.235(2)
_cell_angle_beta 76.777(2)
_cell_angle_gamma 77.024(2)
_cell_formula_units_Z 2
_cell_length_a 9.0821(10)
_cell_length_b 9.2067(10)
_cell_length_c 16.5767(18)
_cell_measurement_reflns_used 1459
_cell_measurement_temperature 293(2)
_cell_measurement_theta_max 43.124
_cell_measurement_theta_min 4.707
_cell_volume 1311.6(2)
_computing_cell_refinement 'Bruker SMART'
_computing_data_collection 'Bruker SMART'
_computing_data_reduction 'Bruker SHELXTL'
_computing_molecular_graphics 'Bruker SHELXTL'
_computing_publication_material 'Bruker SHELXTL'
_computing_structure_refinement 'SHELXL-97 (Sheldrick, 1997)'
_computing_structure_solution 'SHELXS-97 (Sheldrick, 1990)'
_diffrn_ambient_temperature 293(2)
_diffrn_measured_fraction_theta_full 0.974
_diffrn_measured_fraction_theta_max 0.974
_diffrn_measurement_device_type 'CCD area detector'
_diffrn_measurement_method 'phi and omega scans'
_diffrn_radiation_monochromator graphite
_diffrn_radiation_source 'fine-focus sealed tube'
_diffrn_radiation_type MoK\a
_diffrn_radiation_wavelength 0.71073
_diffrn_reflns_av_R_equivalents 0.0493
_diffrn_reflns_av_sigmaI/netI 0.0839
_diffrn_reflns_limit_h_max 11
_diffrn_reflns_limit_h_min -11
_diffrn_reflns_limit_k_max 11
_diffrn_reflns_limit_k_min -11
_diffrn_reflns_limit_l_max 18
_diffrn_reflns_limit_l_min -21
_diffrn_reflns_number 7823
_diffrn_reflns_theta_full 27.00
_diffrn_reflns_theta_max 27.00
_diffrn_reflns_theta_min 1.26
_exptl_absorpt_coefficient_mu 0.213
_exptl_absorpt_correction_T_max 1.00000
_exptl_absorpt_correction_T_min 0.65570
_exptl_absorpt_correction_type empirical
_exptl_crystal_colour yellow
_exptl_crystal_density_diffrn 1.463
_exptl_crystal_F_000 600
_exptl_crystal_size_max 0.278
_exptl_crystal_size_mid 0.233
_exptl_crystal_size_min 0.107
_refine_diff_density_max 0.833
_refine_diff_density_min -0.317
_refine_diff_density_rms 0.077
_refine_ls_extinction_method none
_refine_ls_goodness_of_fit_ref 0.890
_refine_ls_hydrogen_treatment mixed
_refine_ls_matrix_type full
_refine_ls_number_parameters 388
_refine_ls_number_reflns 5589
_refine_ls_number_restraints 2
_refine_ls_restrained_S_all 0.987
_refine_ls_R_factor_all 0.1167
_refine_ls_R_factor_gt 0.0650
_refine_ls_shift/su_max 0.000
_refine_ls_shift/su_mean 0.000
_refine_ls_structure_factor_coef Fsqd
_refine_ls_weighting_details 'calc w=1/[\s^2^(Fo^2^)+(0.1054P)^2^+0.0000P] where P=(Fo^2^+2Fc^2^)/3'
_refine_ls_weighting_scheme calc
_refine_ls_wR_factor_gt 0.1682
_refine_ls_wR_factor_ref 0.1999
_reflns_number_gt 2788
_reflns_number_total 5589
_reflns_threshold_expression >2sigma(I)
_cod_data_source_file ja072225gsi20070330_043353.cif
_cod_data_source_block cd24213
_cod_database_code 4109442

loop_
_symmetry_equiv_pos_as_xyz
'x, y, z'
'-x, -y, -z'

loop_
_atom_site_label
_atom_site_type_symbol
_atom_site_fract_x
_atom_site_fract_y
_atom_site_fract_z
_atom_site_U_iso_or_equiv
_atom_site_adp_type
_atom_site_occupancy
_atom_site_symmetry_multiplicity
_atom_site_calc_flag
_atom_site_refinement_flags
Cl Cl 0.09571(13) 0.38166(14) 0.40364(7) 0.0761(4) Uani 1 1 d .
N1 N 0.5351(3) 0.6017(3) 0.18820(17) 0.0472(7) Uani 1 1 d .
N2 N -0.3308(4) 1.0519(4) 0.5125(3) 0.0663(10) Uani 1 1 d .
N3 N -0.2121(4) 1.0061(4) 0.2129(2) 0.0681(10) Uani 1 1 d .
O1 O 0.6168(3) 0.4300(3) 0.29182(16) 0.0565(7) Uani 1 1 d .
O2 O 0.0343(3) 0.1988(3) 0.2870(2) 0.0829(10) Uani 1 1 d .
O3 O 0.3589(3) 0.3627(4) 0.05019(18) 0.0770(9) Uani 1 1 d .
O4 O 0.1195(4) 0.2230(4) 0.11849(19) 0.0813(10) Uani 1 1 d .
O5 O 0.0083(4) 0.4610(4) 0.1467(3) 0.0973(11) Uani 1 1 d .
O6 O 0.2368(2) 0.6762(3) 0.31122(13) 0.0458(6) Uani 1 1 d .
O7 O 0.1951(3) 0.6936(3) 0.44956(16) 0.0623(7) Uani 1 1 d .
O8 O -0.4467(3) 1.1432(4) 0.5027(2) 0.0852(10) Uani 1 1 d .
O9 O -0.2982(4) 1.0040(4) 0.5792(2) 0.0865(10) Uani 1 1 d .
O10 O -0.3293(5) 1.0981(5) 0.2093(2) 0.1170(14) Uani 1 1 d .
O11 O -0.1325(4) 0.9408(4) 0.1546(2) 0.0977(11) Uani 1 1 d .
C1 C 0.7016(5) 0.4450(5) 0.3519(3) 0.0799(14) Uani 1 1 d .
H2 H 0.8060 0.3864 0.3388 0.096 Uiso 1 1 calc R
H1 H 0.6517 0.4116 0.4069 0.096 Uiso 1 1 calc R
C2 C 0.7035(6) 0.6045(6) 0.3479(4) 0.0961(17) Uani 1 1 d .
H4 H 0.7910 0.6279 0.3065 0.115 Uiso 1 1 calc R
H3 H 0.7096 0.6331 0.4013 0.115 Uiso 1 1 calc R
C3 C 0.5549(5) 0.6830(5) 0.3245(3) 0.0569(11) Uani 1 1 d .
C4 C 0.5148(4) 0.5675(4) 0.2780(2) 0.0458(9) Uani 1 1 d .
C5 C 0.3521(4) 0.5396(4) 0.3139(2) 0.0441(8) Uani 1 1 d .
H7 H 0.3459 0.4996 0.3717 0.053 Uiso 1 1 calc R
C6 C 0.3075(4) 0.4318(4) 0.2660(2) 0.0430(8) Uani 1 1 d .
C7 C 0.3747(4) 0.4314(4) 0.1798(2) 0.0452(9) Uani 1 1 d .
C8 C 0.4760(4) 0.5237(4) 0.1458(2) 0.0472(9) Uani 1 1 d .
C9 C 0.1958(4) 0.3555(4) 0.3021(2) 0.0514(9) Uani 1 1 d .
C10 C 0.1417(4) 0.2611(4) 0.2568(3) 0.0590(10) Uani 1 1 d .
C11 C 0.2299(4) 0.2341(4) 0.1683(3) 0.0581(10) Uani 1 1 d .
C12 C 0.3243(4) 0.3502(4) 0.1256(3) 0.0543(10) Uani 1 1 d .
C13 C 0.3366(5) 0.0823(5) 0.1716(3) 0.0889(16) Uani 1 1 d .
H9 H 0.2773 0.0085 0.1967 0.130 Uiso 1 1 calc R
H11 H 0.4111 0.0849 0.2040 0.130 Uiso 1 1 calc R
H10 H 0.3891 0.0575 0.1163 0.130 Uiso 1 1 calc R
C14 C 0.6473(4) 0.6917(5) 0.1446(2) 0.0635(11) Uani 1 1 d .
H13 H 0.7456 0.6508 0.1590 0.095 Uiso 1 1 calc R
H12 H 0.6122 0.7927 0.1606 0.095 Uiso 1 1 calc R
H14 H 0.6574 0.6907 0.0857 0.095 Uiso 1 1 calc R
C15 C 0.0101(5) 0.3603(7) 0.1143(3) 0.0679(12) Uani 1 1 d .
C16 C -0.1142(7) 0.3411(7) 0.0683(4) 0.118(2) Uani 1 1 d D
H15 H -0.2011 0.3149 0.1092 0.130 Uiso 1 1 calc R
H16 H -0.1511 0.4361 0.0401 0.130 Uiso 1 1 calc R
C17 C -0.0613(7) 0.2293(6) 0.0085(3) 0.1002(18) Uani 1 1 d D
H17 H -0.0225 0.1333 0.0352 0.120 Uiso 1 1 calc R
H18 H 0.0216 0.2564 -0.0349 0.120 Uiso 1 1 calc R
C18 C -0.2067(7) 0.2197(7) -0.0308(4) 0.112(2) Uani 1 1 d D
H19 H -0.2978 0.2248 0.0125 0.130 Uiso 1 1 calc R
H21 H -0.1856 0.1270 -0.0565 0.130 Uiso 1 1 calc R
H20 H -0.2226 0.3015 -0.0716 0.130 Uiso 1 1 calc R
C19 C 0.1573(4) 0.7300(4) 0.3844(2) 0.0482(9) Uani 1 1 d .
C20 C 0.0134(4) 0.8386(4) 0.3743(2) 0.0435(8) Uani 1 1 d .
C21 C -0.0843(4) 0.8998(4) 0.4453(2) 0.0479(9) Uani 1 1 d .
C22 C -0.2219(4) 0.9939(4) 0.4370(2) 0.0501(10) Uani 1 1 d .
C23 C -0.2658(4) 1.0329(4) 0.3621(3) 0.0554(10) Uani 1 1 d .
C24 C -0.1675(4) 0.9701(4) 0.2937(2) 0.0519(9) Uani 1 1 d .
C25 C -0.0282(4) 0.8733(4) 0.2980(2) 0.0466(9) Uani 1 1 d .
H5 H 0.483(5) 0.702(5) 0.373(3) 0.089(15) Uiso 1 1 d .
H6 H 0.563(6) 0.779(7) 0.292(3) 0.12(2) Uiso 1 1 d .
H8 H 0.502(3) 0.539(3) 0.0906(19) 0.026(8) Uiso 1 1 d .
H22 H -0.058(4) 0.881(4) 0.499(2) 0.049(10) Uiso 1 1 d .
H23 H -0.363(5) 1.100(5) 0.358(2) 0.072(13) Uiso 1 1 d .
H24 H 0.040(4) 0.832(4) 0.247(2) 0.055(10) Uiso 1 1 d .

loop_
_atom_site_aniso_label
_atom_site_aniso_U_11
_atom_site_aniso_U_22
_atom_site_aniso_U_33
_atom_site_aniso_U_23
_atom_site_aniso_U_13
_atom_site_aniso_U_12
Cl 0.0742(7) 0.0878(9) 0.0590(7) 0.0028(6) 0.0131(5) -0.0332(6)
N1 0.0409(15) 0.0543(19) 0.0468(17) -0.0139(14) 0.0038(13) -0.0185(14)
N2 0.053(2) 0.065(2) 0.077(3) -0.035(2) 0.007(2) -0.0124(19)
N3 0.062(2) 0.075(3) 0.072(3) -0.007(2) -0.019(2) -0.016(2)
O1 0.0449(13) 0.0529(16) 0.0714(17) -0.0197(13) -0.0137(13) 0.0003(12)
O2 0.0657(18) 0.073(2) 0.112(3) 0.0005(18) -0.0018(17) -0.0393(17)
O3 0.086(2) 0.101(2) 0.0537(18) -0.0270(16) 0.0019(15) -0.0462(19)
O4 0.085(2) 0.090(2) 0.087(2) -0.0161(17) -0.0176(18) -0.051(2)
O5 0.082(2) 0.084(3) 0.129(3) 0.000(2) -0.028(2) -0.021(2)
O6 0.0421(13) 0.0487(15) 0.0402(13) -0.0101(10) 0.0032(10) -0.0041(11)
O7 0.0579(16) 0.076(2) 0.0434(15) -0.0126(13) -0.0011(13) 0.0005(14)
O8 0.0497(17) 0.089(2) 0.111(3) -0.051(2) -0.0030(17) 0.0076(17)
O9 0.087(2) 0.091(3) 0.065(2) -0.0271(19) 0.0114(18) -0.0009(19)
O10 0.086(2) 0.147(4) 0.110(3) -0.016(3) -0.046(2) 0.023(3)
O11 0.110(3) 0.109(3) 0.064(2) -0.0153(19) -0.022(2) 0.007(2)
C1 0.069(3) 0.079(3) 0.100(4) -0.015(3) -0.035(3) -0.010(3)
C2 0.092(4) 0.096(4) 0.121(4) -0.029(3) -0.051(3) -0.022(3)
C3 0.057(2) 0.060(3) 0.057(3) -0.022(2) -0.003(2) -0.017(2)
C4 0.0390(18) 0.048(2) 0.049(2) -0.0144(16) -0.0025(16) -0.0070(16)
C5 0.0388(18) 0.045(2) 0.0433(19) -0.0070(15) 0.0006(15) -0.0049(16)
C6 0.0357(17) 0.043(2) 0.047(2) -0.0043(15) -0.0042(15) -0.0049(15)
C7 0.0344(17) 0.051(2) 0.050(2) -0.0131(16) 0.0005(15) -0.0110(16)
C8 0.0414(19) 0.058(2) 0.040(2) -0.0152(17) 0.0074(16) -0.0142(17)
C9 0.045(2) 0.050(2) 0.056(2) -0.0022(17) -0.0018(17) -0.0139(18)
C10 0.042(2) 0.049(2) 0.081(3) 0.004(2) -0.004(2) -0.0134(19)
C11 0.050(2) 0.054(2) 0.075(3) -0.016(2) -0.011(2) -0.0163(19)
C12 0.044(2) 0.058(2) 0.061(3) -0.0179(19) -0.0025(18) -0.0130(18)
C13 0.074(3) 0.060(3) 0.129(4) -0.028(3) -0.015(3) -0.002(3)
C14 0.058(2) 0.074(3) 0.060(2) -0.013(2) 0.0068(19) -0.034(2)
C15 0.043(2) 0.086(4) 0.078(3) 0.005(3) -0.025(2) -0.014(3)
C16 0.120(5) 0.093(4) 0.110(5) 0.004(4) 0.010(4) 0.004(4)
C17 0.122(5) 0.075(4) 0.089(4) -0.012(3) 0.003(3) -0.014(3)
C18 0.122(5) 0.102(5) 0.128(5) -0.027(4) -0.065(4) -0.006(4)
C19 0.044(2) 0.052(2) 0.043(2) -0.0130(17) 0.0072(17) -0.0097(17)
C20 0.0375(18) 0.044(2) 0.047(2) -0.0098(16) 0.0021(15) -0.0132(16)
C21 0.047(2) 0.045(2) 0.050(2) -0.0141(17) 0.0010(17) -0.0137(17)
C22 0.043(2) 0.048(2) 0.058(2) -0.0232(18) 0.0069(18) -0.0116(18)
C23 0.039(2) 0.047(2) 0.081(3) -0.019(2) -0.007(2) -0.0088(18)
C24 0.050(2) 0.051(2) 0.059(2) -0.0088(18) -0.0097(18) -0.0178(19)
C25 0.0413(19) 0.046(2) 0.051(2) -0.0142(17) 0.0026(17) -0.0124(17)

loop_
_atom_type_symbol
_atom_type_description
_atom_type_scat_dispersion_real
_atom_type_scat_dispersion_imag
_atom_type_scat_source
C C 0.0033 0.0016 'International Tables Vol C Tables 4.2.6.8 and 6.1.1.4'
H H 0.0000 0.0000 'International Tables Vol C Tables 4.2.6.8 and 6.1.1.4'
N N 0.0061 0.0033 'International Tables Vol C Tables 4.2.6.8 and 6.1.1.4'
O O 0.0106 0.0060 'International Tables Vol C Tables 4.2.6.8 and 6.1.1.4'
Cl Cl 0.1484 0.1585 'International Tables Vol C Tables 4.2.6.8 and 6.1.1.4'

loop_
_geom_angle_atom_site_label_1
_geom_angle_atom_site_label_2
_geom_angle_atom_site_label_3
_geom_angle
C8 N1 C4 117.9(3)
C8 N1 C14 120.3(3)
C4 N1 C14 120.3(3)
O9 N2 O8 125.4(4)
O9 N2 C22 117.5(4)
O8 N2 C22 117.1(4)
O11 N3 O10 123.7(4)
O11 N3 C24 118.4(4)
O10 N3 C24 117.9(4)
C4 O1 C1 109.7(3)
C15 O4 C11 110.9(3)
C19 O6 C5 117.4(3)
O1 C1 C2 105.8(4)
O1 C1 H2 110.6
C2 C1 H2 110.6
O1 C1 H1 110.6
C2 C1 H1 110.6
H2 C1 H1 108.7
C1 C2 C3 105.0(4)
C1 C2 H4 110.7
C3 C2 H4 110.7
C1 C2 H3 110.7
C3 C2 H3 110.7
H4 C2 H3 108.8
C2 C3 C4 103.6(3)
C2 C3 H5 108(3)
C4 C3 H5 110(3)
C2 C3 H6 113(3)
C4 C3 H6 114(3)
H5 C3 H6 108(4)
O1 C4 N1 107.7(3)
O1 C4 C5 105.8(3)
N1 C4 C5 109.8(3)
O1 C4 C3 106.5(3)
N1 C4 C3 114.3(3)
C5 C4 C3 112.2(3)
O6 C5 C6 105.6(3)
O6 C5 C4 111.3(3)
C6 C5 C4 112.9(3)
O6 C5 H7 109.0
C6 C5 H7 109.0
C4 C5 H7 109.0
C9 C6 C7 122.7(3)
C9 C6 C5 120.8(3)
C7 C6 C5 116.0(3)
C8 C7 C6 119.5(3)
C8 C7 C12 119.0(3)
C6 C7 C12 121.0(3)
N1 C8 C7 125.5(3)
N1 C8 H8 114.7(19)
C7 C8 H8 119.7(19)
C6 C9 C10 122.3(3)
C6 C9 Cl 121.1(3)
C10 C9 Cl 116.2(3)
O2 C10 C9 123.2(4)
O2 C10 C11 119.7(4)
C9 C10 C11 117.0(3)
O4 C11 C13 106.8(3)
O4 C11 C10 108.3(3)
C13 C11 C10 106.7(4)
O4 C11 C12 109.3(3)
C13 C11 C12 109.2(3)
C10 C11 C12 116.1(3)
O3 C12 C7 124.5(4)
O3 C12 C11 119.5(3)
C7 C12 C11 115.9(3)
C11 C13 H9 109.5
C11 C13 H11 109.5
H9 C13 H11 109.5
C11 C13 H10 109.5
H9 C13 H10 109.5
H11 C13 H10 109.5
N1 C14 H13 109.5
N1 C14 H12 109.5
H13 C14 H12 109.5
N1 C14 H14 109.5
H13 C14 H14 109.5
H12 C14 H14 109.5
O5 C15 O4 123.8(4)
O5 C15 C16 126.0(5)
O4 C15 C16 109.8(5)
C17 C16 C15 114.4(5)
C17 C16 H15 108.7
C15 C16 H15 108.7
C17 C16 H16 108.7
C15 C16 H16 108.7
H15 C16 H16 107.6
C16 C17 C18 107.8(5)
C16 C17 H17 110.1
C18 C17 H17 110.1
C16 C17 H18 110.1
C18 C17 H18 110.1
H17 C17 H18 108.5
C17 C18 H19 109.5
C17 C18 H21 109.5
H19 C18 H21 109.5
C17 C18 H20 109.5
H19 C18 H20 109.5
H21 C18 H20 109.5
O7 C19 O6 124.9(3)
O7 C19 C20 123.9(3)
O6 C19 C20 111.2(3)
C25 C20 C21 120.2(3)
C25 C20 C19 121.8(3)
C21 C20 C19 117.9(3)
C22 C21 C20 118.2(4)
C22 C21 H22 119(2)
C20 C21 H22 123(2)
C23 C22 C21 123.3(3)
C23 C22 N2 118.1(4)
C21 C22 N2 118.6(4)
C24 C23 C22 117.0(4)
C24 C23 H23 121(2)
C22 C23 H23 122(2)
C23 C24 C25 122.6(4)
C23 C24 N3 118.6(4)
C25 C24 N3 118.8(3)
C20 C25 C24 118.8(3)
C20 C25 H24 121(2)
C24 C25 H24 120(2)

loop_
_geom_bond_atom_site_label_1
_geom_bond_atom_site_label_2
_geom_bond_distance
Cl C9 1.735(4)
N1 C8 1.328(4)
N1 C4 1.463(5)
N1 C14 1.466(4)
N2 O9 1.217(5)
N2 O8 1.221(4)
N2 C22 1.478(4)
N3 O11 1.201(4)
N3 O10 1.210(5)
N3 C24 1.467(5)
O1 C4 1.420(4)
O1 C1 1.426(5)
O2 C10 1.222(4)
O3 C12 1.215(4)
O4 C15 1.427(6)
O4 C11 1.463(5)
O5 C15 1.120(5)
O6 C19 1.349(4)
O6 C5 1.448(4)
O7 C19 1.195(4)
C1 C2 1.465(7)
C1 H2 0.9700
C1 H1 0.9700
C2 C3 1.493(6)
C2 H4 0.9700
C2 H3 0.9700
C3 C4 1.535(5)
C3 H5 0.92(5)
C3 H6 0.99(6)
C4 C5 1.528(4)
C5 C6 1.514(5)
C5 H7 0.9800
C6 C9 1.350(5)
C6 C7 1.420(5)
C7 C8 1.373(5)
C7 C12 1.442(5)
C8 H8 0.89(3)
C9 C10 1.441(5)
C10 C11 1.521(5)
C11 C13 1.514(6)
C11 C12 1.527(5)
C13 H9 0.9600
C13 H11 0.9600
C13 H10 0.9600
C14 H13 0.9600
C14 H12 0.9600
C14 H14 0.9600
C15 C16 1.550(8)
C16 C17 1.440(7)
C16 H15 0.9700
C16 H16 0.9700
C17 C18 1.623(7)
C17 H17 0.9700
C17 H18 0.9700
C18 H19 0.9600
C18 H21 0.9600
C18 H20 0.9600
C19 C20 1.487(5)
C20 C25 1.383(5)
C20 C21 1.394(4)
C21 C22 1.377(5)
C21 H22 0.96(3)
C22 C23 1.374(5)
C23 C24 1.369(5)
C23 H23 0.97(4)
C24 C25 1.385(5)
C25 H24 0.99(3)

loop_
_geom_torsion_atom_site_label_1
_geom_torsion_atom_site_label_2
_geom_torsion_atom_site_label_3
_geom_torsion_atom_site_label_4
_geom_torsion
C4 O1 C1 C2 -24.8(5)
O1 C1 C2 C3 31.4(5)
C1 C2 C3 C4 -25.8(5)
C1 O1 C4 N1 131.1(3)
C1 O1 C4 C5 -111.5(3)
C1 O1 C4 C3 8.0(4)
C8 N1 C4 O1 74.3(4)
C14 N1 C4 O1 -91.3(4)
C8 N1 C4 C5 -40.4(4)
C14 N1 C4 C5 154.0(3)
C8 N1 C4 C3 -167.6(3)
C14 N1 C4 C3 26.8(4)
C2 C3 C4 O1 11.3(4)
C2 C3 C4 N1 -107.5(4)
C2 C3 C4 C5 126.6(4)
C19 O6 C5 C6 123.5(3)
C19 O6 C5 C4 -113.6(3)
O1 C4 C5 O6 174.3(2)
N1 C4 C5 O6 -69.8(3)
C3 C4 C5 O6 58.5(4)
O1 C4 C5 C6 -67.2(4)
N1 C4 C5 C6 48.7(4)
C3 C4 C5 C6 177.1(3)
O6 C5 C6 C9 -80.8(4)
C4 C5 C6 C9 157.4(3)
O6 C5 C6 C7 91.3(3)
C4 C5 C6 C7 -30.5(4)
C9 C6 C7 C8 173.2(3)
C5 C6 C7 C8 1.3(5)
C9 C6 C7 C12 1.0(6)
C5 C6 C7 C12 -170.9(3)
C4 N1 C8 C7 11.9(5)
C14 N1 C8 C7 177.5(4)
C6 C7 C8 N1 9.6(6)
C12 C7 C8 N1 -178.0(3)
C7 C6 C9 C10 3.4(6)
C5 C6 C9 C10 174.9(3)
C7 C6 C9 Cl -169.8(3)
C5 C6 C9 Cl 1.7(5)
C6 C9 C10 O2 -175.3(4)
Cl C9 C10 O2 -1.7(5)
C6 C9 C10 C11 7.7(6)
Cl C9 C10 C11 -178.8(3)
C15 O4 C11 C13 178.0(3)
C15 O4 C11 C10 63.4(4)
C15 O4 C11 C12 -64.0(4)
O2 C10 C11 O4 37.5(5)
C9 C10 C11 O4 -145.3(4)
O2 C10 C11 C13 -77.2(4)
C9 C10 C11 C13 100.0(4)
O2 C10 C11 C12 160.8(4)
C9 C10 C11 C12 -22.0(5)
C8 C7 C12 O3 -3.9(6)
C6 C7 C12 O3 168.3(4)
C8 C7 C12 C11 171.9(3)
C6 C7 C12 C11 -15.9(5)
O4 C11 C12 O3 -35.4(5)
C13 C11 C12 O3 81.2(5)
C10 C11 C12 O3 -158.2(4)
O4 C11 C12 C7 148.6(3)
C13 C11 C12 C7 -94.9(4)
C10 C11 C12 C7 25.8(5)
C11 O4 C15 O5 -1.7(6)
C11 O4 C15 C16 -174.7(4)
O5 C15 C16 C17 158.9(6)
O4 C15 C16 C17 -28.2(7)
C15 C16 C17 C18 177.9(5)
C5 O6 C19 O7 16.7(5)
C5 O6 C19 C20 -162.0(3)
O7 C19 C20 C25 -177.7(3)
O6 C19 C20 C25 0.9(4)
O7 C19 C20 C21 -1.0(5)
O6 C19 C20 C21 177.6(3)
C25 C20 C21 C22 0.3(5)
C19 C20 C21 C22 -176.4(3)
C20 C21 C22 C23 -1.5(5)
C20 C21 C22 N2 176.2(3)
O9 N2 C22 C23 172.3(4)
O8 N2 C22 C23 -7.2(5)
O9 N2 C22 C21 -5.5(5)
O8 N2 C22 C21 174.9(3)
C21 C22 C23 C24 1.8(5)
N2 C22 C23 C24 -175.9(3)
C22 C23 C24 C25 -1.0(5)
C22 C23 C24 N3 178.5(3)
O11 N3 C24 C23 -173.5(4)
O10 N3 C24 C23 5.0(6)
O11 N3 C24 C25 6.1(5)
O10 N3 C24 C25 -175.4(4)
C21 C20 C25 C24 0.4(5)
C19 C20 C25 C24 177.0(3)
C23 C24 C25 C20 0.0(5)
N3 C24 C25 C20 -179.6(3)
